data_7041753
loop_
_publ_author_name
'Mede, Ralf'
'Traber, Juliane'
'Klein, Moritz'
'G\"orls, Helmar'
'Gessner, Guido'
'Hoffmann, Patrick'
'Schmitt, Michael'
'Popp, J\"urgen'
'Heinemann, Stefan H.'
'Neugebauer, Ute'
'Westerhausen, Matthias'

_publ_section_title
;
 Synthesis and solution stability of water-soluble
 \k(2)N,\kO-bis(3,5-dimethylpyrazolyl)ethanol manganese(i) tricarbonyl
 bromide (CORM-ONN1).
;
_journal_issue 5
_journal_name_full 'Dalton transactions (Cambridge, England : 2003)'
_journal_page_first 1684
_journal_page_last 1693
_journal_paper_doi 10.1039/c6dt03551e
_journal_volume 46
_journal_year 2017
_chemical_formula_moiety 'C14 H16 Br Mn N4 O3'
_chemical_formula_sum 'C14 H16 Br Mn N4 O3'
_chemical_formula_weight 423.16
_chemical_name_systematic
; 
 ? 
;
_space_group_IT_number 62
_symmetry_cell_setting orthorhombic
_symmetry_space_group_name_Hall '-P 2ac 2n'
_symmetry_space_group_name_H-M 'P n m a'
_atom_sites_solution_hydrogens difmap
_atom_sites_solution_primary direct
_atom_sites_solution_secondary difmap
_audit_creation_method SHELXL-97
_audit_update_record
;
2016-06-29 deposited with the CCDC.
2017-01-06 downloaded from the CCDC.
;
_cell_angle_alpha 90
_cell_angle_beta 90
_cell_angle_gamma 90
_cell_formula_units_Z 4
_cell_length_a 10.0995(2)
_cell_length_b 14.5864(3)
_cell_length_c 11.3819(2)
_cell_measurement_reflns_used 3607
_cell_measurement_temperature 133(2)
_cell_measurement_theta_max 27.43
_cell_measurement_theta_min 3.04
_cell_volume 1676.73(6)
_computing_cell_refinement DENZO
_computing_data_collection COLLECT
_computing_data_reduction DENZO
_computing_molecular_graphics SHELXTL/PC
_computing_publication_material SHELXL-97
_computing_structure_refinement 'SHELXL-97 (Sheldrick, 2008)'
_computing_structure_solution 'SHELXS-97 (Sheldrick, 2008)'
_diffrn_ambient_temperature 133(2)
_diffrn_measured_fraction_theta_full 0.997
_diffrn_measured_fraction_theta_max 0.997
_diffrn_measurement_device_type KappaCCD
_diffrn_measurement_method 'phi- + omega-scan'
_diffrn_radiation_monochromator graphite
_diffrn_radiation_source 'fine-focus sealed tube'
_diffrn_radiation_type MoK\a
_diffrn_radiation_wavelength 0.71073
_diffrn_reflns_av_R_equivalents 0.0144
_diffrn_reflns_av_sigmaI/netI 0.0182
_diffrn_reflns_limit_h_max 13
_diffrn_reflns_limit_h_min -13
_diffrn_reflns_limit_k_max 18
_diffrn_reflns_limit_k_min -18
_diffrn_reflns_limit_l_max 14
_diffrn_reflns_limit_l_min -14
_diffrn_reflns_number 3607
_diffrn_reflns_theta_full 27.43
_diffrn_reflns_theta_max 27.43
_diffrn_reflns_theta_min 3.04
_exptl_absorpt_coefficient_mu 3.189
_exptl_absorpt_correction_T_max 0.7456
_exptl_absorpt_correction_T_min 0.6543
_exptl_absorpt_correction_type multi-scan
_exptl_absorpt_process_details 'SADABS, Bruker-AXS, 2002'
_exptl_crystal_colour yellow
_exptl_crystal_density_diffrn 1.676
_exptl_crystal_density_method 'not measured'
_exptl_crystal_description prism
_exptl_crystal_F_000 848
_exptl_crystal_size_max 0.048
_exptl_crystal_size_mid 0.046
_exptl_crystal_size_min 0.042
_refine_diff_density_max 0.329
_refine_diff_density_min -0.253
_refine_diff_density_rms 0.055
_refine_ls_extinction_method none
_refine_ls_goodness_of_fit_ref 1.101
_refine_ls_hydrogen_treatment refall
_refine_ls_matrix_type full
_refine_ls_number_parameters 146
_refine_ls_number_reflns 1980
_refine_ls_number_restraints 0
_refine_ls_restrained_S_all 1.101
_refine_ls_R_factor_all 0.0238
_refine_ls_R_factor_gt 0.0214
_refine_ls_shift/su_max 0.001
_refine_ls_shift/su_mean 0.000
_refine_ls_structure_factor_coef Fsqd
_refine_ls_weighting_details 'calc w=1/[\s^2^(Fo^2^)+(0.0055P)^2^+1.8394P] where P=(Fo^2^+2Fc^2^)/3'
_refine_ls_weighting_scheme calc
_refine_ls_wR_factor_gt 0.0447
_refine_ls_wR_factor_ref 0.0461
_reflns_number_gt 1874
_reflns_number_total 1980
_reflns_threshold_expression >2sigma(I)
_cod_data_source_file c6dt03551e2.cif
_cod_data_source_block FO5514
_cod_depositor_comments 'Adding full bibliography for 7041753--7041758.cif.'
_cod_database_code 7041753

loop_
_symmetry_equiv_pos_as_xyz
'x, y, z'
'-x+1/2, -y, z+1/2'
'-x, y+1/2, -z'
'x+1/2, -y+1/2, -z+1/2'
'-x, -y, -z'
'x-1/2, y, -z-1/2'
'x, -y-1/2, z'
'-x-1/2, y-1/2, z-1/2'

loop_
_atom_site_label
_atom_site_type_symbol
_atom_site_fract_x
_atom_site_fract_y
_atom_site_fract_z
_atom_site_U_iso_or_equiv
_atom_site_adp_type
_atom_site_occupancy
_atom_site_symmetry_multiplicity
_atom_site_calc_flag
_atom_site_refinement_flags
Mn1 Mn 0.62272(3) 0.7500 0.41833(3) 0.01299(8) Uani 1 2 d S
Br1 Br 0.68155(2) 0.7500 0.63980(2) 0.02398(7) Uani 1 2 d S
O1 O 0.84453(12) 0.88069(9) 0.39978(12) 0.0278(3) Uani 1 1 d .
O2 O 0.59923(19) 0.7500 0.16050(15) 0.0278(4) Uani 1 2 d S
N12 N 0.47285(12) 0.65178(9) 0.43821(11) 0.0145(3) Uani 1 1 d .
N11 N 0.36134(12) 0.66857(9) 0.50395(11) 0.0151(3) Uani 1 1 d .
C13 C 0.44861(15) 0.57161(11) 0.38392(13) 0.0157(3) Uani 1 1 d .
C14 C 0.32309(16) 0.53817(11) 0.41574(14) 0.0176(3) Uani 1 1 d .
H14 H 0.2848(19) 0.4819(14) 0.3906(17) 0.026(5) Uiso 1 1 d .
C15 C 0.26969(15) 0.60150(11) 0.49189(14) 0.0167(3) Uani 1 1 d .
C1 C 0.3549(2) 0.7500 0.5762(2) 0.0167(4) Uani 1 2 d S
H1B H 0.272(3) 0.7500 0.616(3) 0.026(7) Uiso 1 2 d S
H1A H 0.426(3) 0.7500 0.630(2) 0.022(7) Uiso 1 2 d S
C17 C 0.14067(17) 0.60327(13) 0.55673(17) 0.0222(4) Uani 1 1 d .
H17C H 0.095(2) 0.5494(16) 0.5391(19) 0.034(6) Uiso 1 1 d .
H17B H 0.088(2) 0.6557(16) 0.5327(19) 0.035(6) Uiso 1 1 d .
H17A H 0.152(2) 0.6076(16) 0.641(2) 0.040(6) Uiso 1 1 d .
C16 C 0.54392(17) 0.52684(12) 0.30159(15) 0.0198(3) Uani 1 1 d .
H16C H 0.552(2) 0.5591(16) 0.231(2) 0.040(6) Uiso 1 1 d .
H16B H 0.513(2) 0.4673(16) 0.2821(19) 0.039(6) Uiso 1 1 d .
H16A H 0.630(2) 0.5207(16) 0.335(2) 0.036(6) Uiso 1 1 d .
C2 C 0.75401(16) 0.83320(11) 0.40746(14) 0.0185(3) Uani 1 1 d .
C3 C 0.6048(2) 0.7500 0.2617(2) 0.0182(5) Uani 1 2 d S

loop_
_atom_site_aniso_label
_atom_site_aniso_U_11
_atom_site_aniso_U_22
_atom_site_aniso_U_33
_atom_site_aniso_U_23
_atom_site_aniso_U_13
_atom_site_aniso_U_12
Mn1 0.01235(16) 0.01491(16) 0.01173(16) 0.000 0.00003(12) 0.000
Br1 0.02475(13) 0.03342(14) 0.01377(12) 0.000 -0.00492(9) 0.000
O1 0.0186(6) 0.0251(7) 0.0395(8) -0.0010(6) 0.0025(5) -0.0058(5)
O2 0.0404(11) 0.0292(10) 0.0137(8) 0.000 0.0000(8) 0.000
N12 0.0138(6) 0.0169(6) 0.0128(6) -0.0004(5) 0.0009(5) 0.0011(5)
N11 0.0159(6) 0.0150(6) 0.0143(6) 0.0008(5) 0.0018(5) -0.0003(5)
C13 0.0186(7) 0.0157(7) 0.0127(7) 0.0017(6) -0.0039(6) 0.0008(6)
C14 0.0203(8) 0.0154(8) 0.0172(8) 0.0019(6) -0.0037(6) -0.0032(6)
C15 0.0169(7) 0.0172(8) 0.0162(7) 0.0049(6) -0.0029(6) -0.0017(6)
C1 0.0189(11) 0.0178(11) 0.0136(10) 0.000 0.0029(9) 0.000
C17 0.0181(8) 0.0239(9) 0.0246(9) 0.0049(7) 0.0032(7) -0.0049(7)
C16 0.0223(8) 0.0193(8) 0.0178(8) -0.0043(7) -0.0030(7) 0.0030(7)
C2 0.0186(7) 0.0183(8) 0.0186(8) -0.0005(6) 0.0001(6) 0.0039(6)
C3 0.0161(10) 0.0148(10) 0.0236(13) 0.000 0.0022(9) 0.000

loop_
_atom_type_symbol
_atom_type_description
_atom_type_scat_dispersion_real
_atom_type_scat_dispersion_imag
_atom_type_scat_source
C C 0.0033 0.0016 'International Tables Vol C Tables 4.2.6.8 and 6.1.1.4'
H H 0.0000 0.0000 'International Tables Vol C Tables 4.2.6.8 and 6.1.1.4'
N N 0.0061 0.0033 'International Tables Vol C Tables 4.2.6.8 and 6.1.1.4'
O O 0.0106 0.0060 'International Tables Vol C Tables 4.2.6.8 and 6.1.1.4'
Mn Mn 0.3368 0.7283 'International Tables Vol C Tables 4.2.6.8 and 6.1.1.4'
Br Br -0.2901 2.4595 'International Tables Vol C Tables 4.2.6.8 and 6.1.1.4'

loop_
_geom_angle_atom_site_label_1
_geom_angle_atom_site_label_2
_geom_angle_atom_site_label_3
_geom_angle
_geom_angle_site_symmetry_1
_geom_angle_site_symmetry_3
C3 Mn1 C2 90.34(7) . 7_575
C3 Mn1 C2 90.34(7) . .
C2 Mn1 C2 84.69(10) 7_575 .
C3 Mn1 N12 91.98(6) . .
C2 Mn1 N12 94.50(6) 7_575 .
C2 Mn1 N12 177.55(6) . .
C3 Mn1 N12 91.98(6) . 7_575
C2 Mn1 N12 177.55(6) 7_575 7_575
C2 Mn1 N12 94.50(6) . 7_575
N12 Mn1 N12 86.22(7) . 7_575
C3 Mn1 Br1 172.53(7) . .
C2 Mn1 Br1 84.14(5) 7_575 .
C2 Mn1 Br1 84.14(5) . .
N12 Mn1 Br1 93.47(4) . .
N12 Mn1 Br1 93.47(4) 7_575 .
C13 N12 N11 104.83(12) . .
C13 N12 Mn1 132.53(11) . .
N11 N12 Mn1 121.92(10) . .
C15 N11 N12 112.11(13) . .
C15 N11 C1 128.34(15) . .
N12 N11 C1 119.54(14) . .
N12 C13 C14 110.33(14) . .
N12 C13 C16 123.43(14) . .
C14 C13 C16 126.24(15) . .
C15 C14 C13 106.42(14) . .
C15 C14 H14 127.5(12) . .
C13 C14 H14 126.0(12) . .
N11 C15 C14 106.31(14) . .
N11 C15 C17 122.17(15) . .
C14 C15 C17 131.50(15) . .
N11 C1 N11 110.45(18) 7_575 .
N11 C1 H1B 108.2(9) 7_575 .
N11 C1 H1B 108.2(9) . .
N11 C1 H1A 109.7(8) 7_575 .
N11 C1 H1A 109.7(8) . .
H1B C1 H1A 111(2) . .
C15 C17 H17C 108.2(13) . .
C15 C17 H17B 110.5(13) . .
H17C C17 H17B 109.3(17) . .
C15 C17 H17A 112.9(13) . .
H17C C17 H17A 109.0(19) . .
H17B C17 H17A 106.9(18) . .
C13 C16 H16C 111.9(14) . .
C13 C16 H16B 109.4(14) . .
H16C C16 H16B 106.8(19) . .
C13 C16 H16A 112.2(13) . .
H16C C16 H16A 108.2(19) . .
H16B C16 H16A 108.1(19) . .
O1 C2 Mn1 174.68(15) . .
O2 C3 Mn1 177.0(2) . .

loop_
_geom_bond_atom_site_label_1
_geom_bond_atom_site_label_2
_geom_bond_distance
_geom_bond_site_symmetry_2
Mn1 C3 1.791(3) .
Mn1 C2 1.8017(17) 7_575
Mn1 C2 1.8018(17) .
Mn1 N12 2.0963(13) .
Mn1 N12 2.0963(13) 7_575
Mn1 Br1 2.5898(4) .
O1 C2 1.150(2) .
O2 C3 1.154(3) .
N12 C13 1.345(2) .
N12 N11 1.3741(17) .
N11 C15 1.354(2) .
N11 C1 1.4461(18) .
C13 C14 1.406(2) .
C13 C16 1.494(2) .
C14 C15 1.377(2) .
C14 H14 0.95(2) .
C15 C17 1.498(2) .
C1 N11 1.4460(18) 7_575
C1 H1B 0.96(3) .
C1 H1A 0.95(3) .
C17 H17C 0.93(2) .
C17 H17B 0.97(2) .
C17 H17A 0.97(2) .
C16 H16C 0.93(2) .
C16 H16B 0.95(2) .
C16 H16A 0.96(2) .
